data_7113002
loop_
_publ_author_name
'Kitagawa, Hakuba'
'Ozawa, Yoshiki'
'Toriumi, Koshiro'

_publ_section_title
;
 Flexibility of cubane-like Cu4I4 framework: temperature dependence of
 molecular structure and luminescence thermochromism of [Cu4I4(PPh3)4] in
 two polymorphic crystalline states.
;
_journal_issue 34
_journal_name_full 'Chemical communications (Cambridge, England)'
_journal_page_first 6302
_journal_page_last 6304
_journal_paper_doi 10.1039/c0cc01434f
_journal_volume 46
_journal_year 2010
_chemical_absolute_configuration ad
_chemical_formula_moiety '((C6 H5)3 P) Cu I)4'
_chemical_formula_sum 'C72 H60 Cu4 I4 P4'
_chemical_formula_weight 1810.84
_chemical_name_systematic tetrakis(triphenylphosphane-\m~3~-iodo-copper(I))
_space_group_IT_number 220
_symmetry_cell_setting cubic
_symmetry_Int_Tables_number 220
_symmetry_space_group_name_Hall 'I -4bd 2c 3'
_symmetry_space_group_name_H-M 'I -4 3 d'
_atom_sites_solution_hydrogens geom
_atom_sites_solution_primary direct
_atom_sites_solution_secondary difmap
_audit_creation_method SHELXL-97
_cell_angle_alpha 90.00
_cell_angle_beta 90.00
_cell_angle_gamma 90.00
_cell_formula_units_Z 16
_cell_length_a 29.7325(5)
_cell_length_b 29.7325(5)
_cell_length_c 29.7325(5)
_cell_measurement_temperature 20(1)
_cell_volume 26284.2(8)
_computing_cell_refinement 'R-AXIS (Rigaku Co. Ltd., 2008)'
_computing_data_collection 'R-AXIS (Rigaku Co. Ltd., 2008)'
_computing_data_reduction 'RAPID-AUTO (Rigaku Co. Ltd., 2008), SORTAV (Blessing, 1995)'
_computing_structure_refinement 'SHELXL-97 (Sheldrick, 1997)'
_computing_structure_solution 'SHELXS-86 (Sheldrick, 1986)'
_diffrn_ambient_temperature 11(1)
_diffrn_detector_area_resol_mean 10
_diffrn_measured_fraction_theta_full 1.000
_diffrn_measured_fraction_theta_max 1.000
_diffrn_measurement_device_type 'SPring-8 BL02B1 Large cylindrical Image-Plate camera'
_diffrn_measurement_method '\w axis oscillation'
_diffrn_radiation_monochromator 'Si 111'
_diffrn_radiation_probe x-ray
_diffrn_radiation_type synchrotron
_diffrn_radiation_wavelength 0.5886
_diffrn_reflns_av_R_equivalents 0.0668
_diffrn_reflns_av_sigmaI/netI 0.0166
_diffrn_reflns_limit_h_max 41
_diffrn_reflns_limit_h_min -41
_diffrn_reflns_limit_k_max 41
_diffrn_reflns_limit_k_min -41
_diffrn_reflns_limit_l_max 41
_diffrn_reflns_limit_l_min -41
_diffrn_reflns_number 170782
_diffrn_reflns_theta_full 24.48
_diffrn_reflns_theta_max 24.48
_diffrn_reflns_theta_min 1.39
_diffrn_source 'SPring-8 BL02B1 bending magnet'
_diffrn_source_type 'SPring-8 beamline BL02B1'
_exptl_absorpt_coefficient_mu 1.90
_exptl_absorpt_correction_T_max 0.8970
_exptl_absorpt_correction_T_min 0.8223
_exptl_absorpt_correction_type empirical
_exptl_absorpt_process_details 'ABSCOR (Higashi, Rigaku Co.Ltd., 1995)'
_exptl_crystal_colour colorless
_exptl_crystal_density_diffrn 1.830
_exptl_crystal_density_method 'not measured'
_exptl_crystal_description block
_exptl_crystal_F_000 14080
_exptl_crystal_recrystallization_method toluene/ether
_exptl_crystal_size_max 0.11
_exptl_crystal_size_mid 0.10
_exptl_crystal_size_min 0.06
_refine_diff_density_max 0.259
_refine_diff_density_min -0.443
_refine_diff_density_rms 0.063
_refine_ls_abs_structure_details 'Flack H D (1983), Acta Cryst. A39, 876-881'
_refine_ls_abs_structure_Flack 0.015(9)
_refine_ls_extinction_method none
_refine_ls_goodness_of_fit_ref 1.041
_refine_ls_hydrogen_treatment constr
_refine_ls_matrix_type full
_refine_ls_number_parameters 253
_refine_ls_number_reflns 6421
_refine_ls_number_restraints 0
_refine_ls_restrained_S_all 1.041
_refine_ls_R_factor_all 0.0135
_refine_ls_R_factor_gt 0.0131
_refine_ls_shift/su_max 0.011
_refine_ls_shift/su_mean 0.000
_refine_ls_structure_factor_coef Fsqd
_refine_ls_weighting_details 'calc w=1/[\s^2^(Fo^2^)+(0.0216P)^2^+0.0000P] where P=(Fo^2^+2Fc^2^)/3'
_refine_ls_weighting_scheme calc
_refine_ls_wR_factor_gt 0.0326
_refine_ls_wR_factor_ref 0.0327
_reflns_number_gt 6262
_reflns_number_total 6421
_reflns_threshold_expression >2sigma(I)
_cod_data_source_file c0cc01434f.txt
_cod_data_source_block cuipph_cubic_020k
_cod_database_code 7113002

loop_
_symmetry_equiv_pos_as_xyz
'x, y, z'
'x, -y, -z+1/2'
'-x, -y+1/2, z'
'-x, y+1/2, -z+1/2'
'y+1/4, -x+3/4, -z+1/4'
'-y+1/4, -x+3/4, z+3/4'
'-y+3/4, x+3/4, -z+1/4'
'y+3/4, x+3/4, z+3/4'
'y, z, x'
'-y, -z+1/2, x'
'y, -z, -x+1/2'
'-y, z+1/2, -x+1/2'
'z+1/4, -y+3/4, -x+1/4'
'z+1/4, y+1/4, x+1/4'
'-z+3/4, y+3/4, -x+1/4'
'-z+3/4, -y+1/4, x+1/4'
'z, x, y'
'-z+1/2, x, -y'
'-z, -x+1/2, y'
'z+1/2, -x+1/2, -y'
'x+3/4, z+3/4, y+3/4'
'x+3/4, -z+1/4, -y+3/4'
'-x+3/4, z+3/4, -y+1/4'
'-x+1/4, -z+3/4, y+3/4'
'x+1/2, y+1/2, z+1/2'
'x+1/2, -y+1/2, -z+1'
'-x+1/2, -y+1, z+1/2'
'-x+1/2, y+1, -z+1'
'y+3/4, -x+5/4, -z+3/4'
'-y+3/4, -x+5/4, z+5/4'
'-y+5/4, x+5/4, -z+3/4'
'y+5/4, x+5/4, z+5/4'
'y+1/2, z+1/2, x+1/2'
'-y+1/2, -z+1, x+1/2'
'y+1/2, -z+1/2, -x+1'
'-y+1/2, z+1, -x+1'
'z+3/4, -y+5/4, -x+3/4'
'z+3/4, y+3/4, x+3/4'
'-z+5/4, y+5/4, -x+3/4'
'-z+5/4, -y+3/4, x+3/4'
'z+1/2, x+1/2, y+1/2'
'-z+1, x+1/2, -y+1/2'
'-z+1/2, -x+1, y+1/2'
'z+1, -x+1, -y+1/2'
'x+5/4, z+5/4, y+5/4'
'x+5/4, -z+3/4, -y+5/4'
'-x+5/4, z+5/4, -y+3/4'
'-x+3/4, -z+5/4, y+5/4'

loop_
_atom_site_label
_atom_site_type_symbol
_atom_site_fract_x
_atom_site_fract_y
_atom_site_fract_z
_atom_site_U_iso_or_equiv
_atom_site_adp_type
_atom_site_occupancy
_atom_site_symmetry_multiplicity
_atom_site_calc_flag
_atom_site_refinement_flags
I2 I 0.991044(3) 0.038122(3) 0.920448(3) 0.00670(2) Uani 1 1 d .
I1 I 1.055181(3) 0.055181(3) 1.055181(3) 0.00733(3) Uani 1 3 d S
Cu1 Cu 0.962849(7) -0.037151(7) 0.962849(7) 0.00830(6) Uani 1 3 d S
Cu2 Cu 1.053488(6) 0.011438(7) 0.976597(6) 0.00856(4) Uani 1 1 d .
P1 P 0.918797(13) -0.081203(13) 0.918797(13) 0.00705(11) Uani 1 3 d S
P2 P 1.125697(13) 0.007347(13) 0.953993(13) 0.00732(7) Uani 1 1 d .
C12 C 1.17467(5) 0.00475(5) 1.03411(5) 0.0107(3) Uani 1 1 d .
H12 H 1.1691 0.0362 1.0355 0.013 Uiso 1 1 calc R
C13 C 1.15701(5) 0.05890(5) 0.94262(5) 0.0094(3) Uani 1 1 d .
C19 C 0.85851(5) -0.07020(5) 0.92378(5) 0.0086(3) Uani 1 1 d .
C24 C 0.82568(5) -0.10306(5) 0.91576(5) 0.0099(3) Uani 1 1 d .
H24 H 0.8344 -0.1321 0.9058 0.012 Uiso 1 1 calc R
C1 C 1.13764(5) -0.02511(5) 0.90300(5) 0.0094(3) Uani 1 1 d .
C20 C 0.84495(5) -0.02729(5) 0.93712(5) 0.0108(3) Uani 1 1 d .
H20 H 0.8669 -0.0045 0.9417 0.013 Uiso 1 1 calc R
C18 C 1.13395(6) 0.09622(6) 0.92583(5) 0.0118(3) Uani 1 1 d .
H18 H 1.1020 0.0959 0.9243 0.014 Uiso 1 1 calc R
C7 C 1.15915(5) -0.02025(5) 0.99725(5) 0.0083(3) Uani 1 1 d .
C5 C 1.18993(7) -0.05656(7) 0.84898(6) 0.0223(4) Uani 1 1 d .
H5 H 1.2200 -0.0628 0.8400 0.027 Uiso 1 1 calc R
C14 C 1.20402(5) 0.06049(5) 0.94593(6) 0.0124(3) Uani 1 1 d .
H14 H 1.2199 0.0355 0.9580 0.015 Uiso 1 1 calc R
C3 C 1.11029(6) -0.06087(6) 0.83530(6) 0.0162(3) Uani 1 1 d .
H3 H 1.0858 -0.0700 0.8169 0.019 Uiso 1 1 calc R
C11 C 1.19812(5) -0.01627(6) 1.06864(5) 0.0126(3) Uani 1 1 d .
H11 H 1.2091 0.0009 1.0932 0.015 Uiso 1 1 calc R
C10 C 1.20556(5) -0.06257(6) 1.06727(6) 0.0134(3) Uani 1 1 d .
H10 H 1.2219 -0.0769 1.0907 0.016 Uiso 1 1 calc R
C21 C 0.79945(6) -0.01749(6) 0.94378(6) 0.0137(3) Uani 1 1 d .
H21 H 0.7905 0.0118 0.9529 0.016 Uiso 1 1 calc R
C2 C 1.10215(6) -0.03877(5) 0.87578(6) 0.0125(3) Uani 1 1 d .
H2 H 1.0721 -0.0330 0.8849 0.015 Uiso 1 1 calc R
C4 C 1.15410(7) -0.06956(6) 0.82171(6) 0.0182(3) Uani 1 1 d .
H4 H 1.1596 -0.0843 0.7939 0.022 Uiso 1 1 calc R
C23 C 0.78019(5) -0.09327(5) 0.92230(6) 0.0118(3) Uani 1 1 d .
H23 H 0.7581 -0.1157 0.9167 0.014 Uiso 1 1 calc R
C22 C 0.76730(5) -0.05087(6) 0.93692(5) 0.0125(3) Uani 1 1 d .
H22 H 0.7364 -0.0446 0.9423 0.015 Uiso 1 1 calc R
C9 C 1.18904(6) -0.08760(6) 1.03151(6) 0.0144(3) Uani 1 1 d .
H9 H 1.1936 -0.1192 1.0308 0.017 Uiso 1 1 calc R
C15 C 1.22746(6) 0.09832(6) 0.93172(6) 0.0147(3) Uani 1 1 d .
H15 H 1.2593 0.0991 0.9341 0.018 Uiso 1 1 calc R
C17 C 1.15788(6) 0.13401(6) 0.91132(6) 0.0136(3) Uani 1 1 d .
H17 H 1.1422 0.1592 0.8995 0.016 Uiso 1 1 calc R
C8 C 1.16586(6) -0.06661(5) 0.99672(6) 0.0122(3) Uani 1 1 d .
H8 H 1.1545 -0.0840 0.9724 0.015 Uiso 1 1 calc R
C6 C 1.18161(6) -0.03448(7) 0.88937(6) 0.0204(4) Uani 1 1 d .
H6 H 1.2061 -0.0257 0.9079 0.025 Uiso 1 1 calc R
C16 C 1.20461(6) 0.13489(6) 0.91404(6) 0.0155(3) Uani 1 1 d .
H16 H 1.2208 0.1605 0.9038 0.019 Uiso 1 1 calc R

loop_
_atom_site_aniso_label
_atom_site_aniso_U_11
_atom_site_aniso_U_22
_atom_site_aniso_U_33
_atom_site_aniso_U_23
_atom_site_aniso_U_13
_atom_site_aniso_U_12
I2 0.00687(4) 0.00678(4) 0.00645(4) 0.00033(3) -0.00050(3) -0.00007(3)
I1 0.00733(3) 0.00733(3) 0.00733(3) -0.00089(3) -0.00089(3) -0.00089(3)
Cu1 0.00830(6) 0.00830(6) 0.00830(6) -0.00072(6) -0.00072(6) -0.00072(6)
Cu2 0.00669(8) 0.01084(9) 0.00814(8) 0.00026(7) 0.00025(7) 0.00072(7)
P1 0.00705(11) 0.00705(11) 0.00705(11) -0.00047(13) -0.00047(13) -0.00047(13)
P2 0.00680(16) 0.00807(17) 0.00708(17) -0.00047(13) 0.00004(13) 0.00007(13)
C12 0.0104(7) 0.0121(7) 0.0095(7) -0.0015(5) 0.0000(5) 0.0007(5)
C13 0.0105(7) 0.0098(7) 0.0080(6) -0.0007(5) 0.0013(5) -0.0006(5)
C19 0.0090(7) 0.0096(7) 0.0071(6) 0.0007(5) 0.0001(5) 0.0007(5)
C24 0.0109(7) 0.0096(7) 0.0093(7) -0.0005(5) -0.0005(5) -0.0005(6)
C1 0.0107(7) 0.0107(7) 0.0070(6) -0.0011(5) 0.0009(5) -0.0012(5)
C20 0.0109(7) 0.0101(7) 0.0115(7) -0.0010(5) -0.0008(5) -0.0001(5)
C18 0.0120(7) 0.0130(7) 0.0102(7) -0.0003(6) 0.0008(6) 0.0008(6)
C7 0.0063(6) 0.0116(7) 0.0070(6) 0.0005(5) -0.0001(5) 0.0004(5)
C5 0.0188(9) 0.0272(10) 0.0209(9) -0.0107(8) 0.0098(7) -0.0062(7)
C14 0.0106(7) 0.0123(7) 0.0143(7) 0.0006(6) 0.0012(6) -0.0013(5)
C3 0.0215(9) 0.0127(8) 0.0143(8) -0.0035(6) -0.0077(6) 0.0022(6)
C11 0.0112(7) 0.0185(8) 0.0080(7) -0.0014(6) 0.0008(5) 0.0009(6)
C10 0.0105(7) 0.0190(8) 0.0106(7) 0.0037(6) 0.0004(5) 0.0025(6)
C21 0.0134(7) 0.0130(7) 0.0148(7) -0.0021(6) -0.0013(6) 0.0023(6)
C2 0.0145(8) 0.0095(7) 0.0134(8) -0.0013(6) -0.0029(6) 0.0024(6)
C4 0.0288(10) 0.0148(8) 0.0109(8) -0.0033(6) 0.0037(7) -0.0033(7)
C23 0.0102(7) 0.0131(7) 0.0123(7) 0.0026(5) 0.0004(6) -0.0005(5)
C22 0.0095(7) 0.0158(7) 0.0121(7) 0.0012(6) 0.0008(5) 0.0016(6)
C9 0.0147(8) 0.0107(7) 0.0176(8) 0.0014(6) -0.0010(6) 0.0024(6)
C15 0.0112(7) 0.0158(8) 0.0170(8) -0.0002(6) 0.0036(6) -0.0026(6)
C17 0.0195(8) 0.0100(7) 0.0113(7) -0.0006(6) 0.0009(6) 0.0010(6)
C8 0.0112(7) 0.0124(7) 0.0129(7) -0.0013(6) -0.0010(6) 0.0003(6)
C6 0.0119(8) 0.0294(10) 0.0200(9) -0.0131(7) 0.0032(6) -0.0047(7)
C16 0.0203(8) 0.0129(7) 0.0135(8) -0.0004(6) 0.0056(6) -0.0043(6)

loop_
_atom_type_symbol
_atom_type_description
_atom_type_scat_dispersion_real
_atom_type_scat_dispersion_imag
_atom_type_scat_source
C C 0.0007 0.0011 'International Tables Vol C Tables 6.1.1.4 and Sasaki (1989)'
H H 0.0000 0.0000 'International Tables Vol C Tables 6.1.1.4'
Cu Cu 0.2733 0.9097 'International Tables Vol C Tables 6.1.1.4 and Sasaki (1989)'
I I -1.0407 1.3054 'International Tables Vol C Tables 6.1.1.4 and Sasaki (1989)'
P P 0.0618 0.0648 'International Tables Vol C Tables 6.1.1.4 and Sasaki (1989)'

loop_
_geom_angle_atom_site_label_1
_geom_angle_atom_site_label_2
_geom_angle_atom_site_label_3
_geom_angle
_geom_angle_site_symmetry_1
_geom_angle_site_symmetry_3
Cu2 I2 Cu1 70.835(7) . .
Cu2 I2 Cu2 62.526(8) . 17_546
Cu1 I2 Cu2 68.515(7) . 17_546
Cu2 I2 I2 38.216(5) . 9_645
Cu1 I2 I2 37.042(4) . 9_645
Cu2 I2 I2 73.117(4) 17_546 9_645
Cu2 I2 I1 32.873(4) . .
Cu1 I2 I1 78.931(7) . .
Cu2 I2 I1 34.255(4) 17_546 .
I2 I2 I1 61.120(1) 9_645 .
Cu2 I1 Cu2 63.231(7) 17_546 .
Cu2 I1 Cu2 63.231(8) 17_546 9_645
Cu2 I1 Cu2 63.231(8) . 9_645
Cu2 I1 I2 35.765(5) 17_546 .
Cu2 I1 I2 32.118(5) . .
Cu2 I1 I2 71.110(5) 9_645 .
P1 Cu1 I2 112.828(7) . 17_546
P1 Cu1 I2 112.828(7) . .
I2 Cu1 I2 105.916(8) 17_546 .
P1 Cu1 I2 112.828(7) . 9_645
I2 Cu1 I2 105.916(8) 17_546 9_645
I2 Cu1 I2 105.916(8) . 9_645
P1 Cu1 Cu2 148.346(5) . .
I2 Cu1 Cu2 98.774(11) 17_546 .
I2 Cu1 Cu2 53.338(6) . .
I2 Cu1 Cu2 56.895(6) 9_645 .
P2 Cu2 I2 120.105(13) . .
P2 Cu2 I1 105.600(12) . .
I2 Cu2 I1 115.009(8) . .
P2 Cu2 I2 98.645(13) . 9_645
I2 Cu2 I2 106.081(8) . 9_645
I1 Cu2 I2 109.979(7) . 9_645
P2 Cu2 Cu2 130.402(14) . 9_645
I2 Cu2 Cu2 108.388(6) . 9_645
I1 Cu2 Cu2 58.385(4) . 9_645
I2 Cu2 Cu2 55.989(7) 9_645 9_645
P2 Cu2 Cu2 155.674(13) . 17_546
I2 Cu2 Cu2 61.485(7) . 17_546
I1 Cu2 Cu2 58.385(4) . 17_546
I2 Cu2 Cu2 104.068(6) 9_645 17_546
Cu2 Cu2 Cu2 60.000(1) 9_645 17_546
P2 Cu2 Cu1 140.144(13) . .
I2 Cu2 Cu1 55.827(4) . .
I1 Cu2 Cu1 111.095(7) . .
I2 Cu2 Cu1 54.590(4) 9_645 .
Cu2 Cu2 Cu1 62.969(4) 9_645 .
Cu2 Cu2 Cu1 62.969(4) 17_546 .
C19 P1 C19 103.91(6) 17_546 9_645
C19 P1 C19 103.91(6) 17_546 .
C19 P1 C19 103.91(6) 9_645 .
C19 P1 Cu1 114.59(5) 17_546 .
C19 P1 Cu1 114.59(5) 9_645 .
C19 P1 Cu1 114.59(5) . .
C7 P2 C13 103.33(7) . .
C7 P2 C1 103.96(7) . .
C13 P2 C1 100.97(7) . .
C7 P2 Cu2 109.52(5) . .
C13 P2 Cu2 119.74(5) . .
C1 P2 Cu2 117.39(5) . .
C11 C12 C7 120.27(15) . .
C18 C13 C14 119.20(15) . .
C18 C13 P2 118.88(12) . .
C14 C13 P2 121.60(12) . .
C20 C19 C24 118.98(14) . .
C20 C19 P1 118.02(12) . .
C24 C19 P1 122.98(12) . .
C23 C24 C19 120.35(14) . .
C2 C1 C6 118.88(15) . .
C2 C1 P2 119.24(12) . .
C6 C1 P2 121.78(12) . .
C19 C20 C21 120.69(15) . .
C13 C18 C17 119.92(15) . .
C8 C7 C12 119.10(14) . .
C8 C7 P2 121.06(12) . .
C12 C7 P2 119.53(12) . .
C6 C5 C4 119.83(18) . .
C15 C14 C13 120.42(16) . .
C4 C3 C2 120.18(16) . .
C12 C11 C10 120.12(15) . .
C9 C10 C11 119.72(15) . .
C22 C21 C20 119.66(15) . .
C1 C2 C3 120.60(16) . .
C3 C4 C5 119.75(16) . .
C22 C23 C24 120.02(15) . .
C23 C22 C21 120.25(15) . .
C10 C9 C8 120.30(15) . .
C16 C15 C14 120.31(16) . .
C16 C17 C18 120.34(16) . .
C9 C8 C7 120.43(15) . .
C5 C6 C1 120.75(17) . .
C15 C16 C17 119.78(16) . .

loop_
_geom_bond_atom_site_label_1
_geom_bond_atom_site_label_2
_geom_bond_distance
_geom_bond_site_symmetry_2
I2 Cu2 2.6198(2) .
I2 Cu1 2.70205(17) .
I2 Cu2 2.7771(2) 17_546
I2 I2 4.31352(18) 9_645
I2 I1 4.46556(18) .
I1 Cu2 2.6746(2) 17_546
I1 Cu2 2.6745(2) .
I1 Cu2 2.6745(2) 9_645
Cu1 P1 2.2686(7) .
Cu1 I2 2.70204(18) 17_546
Cu1 I2 2.70205(18) 9_645
Cu1 Cu2 3.0849(4) .
Cu2 P2 2.2530(4) .
Cu2 I2 2.7771(2) 9_645
Cu2 Cu2 2.8041(3) 9_645
Cu2 Cu2 2.8041(3) 17_546
P1 C19 1.8281(15) 17_546
P1 C19 1.8281(15) 9_645
P1 C19 1.8281(15) .
P2 C7 1.8213(16) .
P2 C13 1.8250(16) .
P2 C1 1.8319(16) .
C12 C11 1.390(2) .
C12 C7 1.402(2) .
C13 C18 1.397(2) .
C13 C14 1.402(2) .
C19 C20 1.396(2) .
C19 C24 1.401(2) .
C24 C23 1.397(2) .
C1 C2 1.391(2) .
C1 C6 1.397(2) .
C20 C21 1.398(2) .
C18 C17 1.398(2) .
C7 C8 1.393(2) .
C5 C6 1.391(2) .
C5 C4 1.394(3) .
C14 C15 1.389(2) .
C3 C4 1.388(3) .
C3 C2 1.392(2) .
C11 C10 1.395(2) .
C10 C9 1.388(2) .
C21 C22 1.393(2) .
C23 C22 1.388(2) .
C9 C8 1.391(2) .
C15 C16 1.386(2) .
C17 C16 1.392(2) .
